data_1512884
loop_
_publ_author_name
'Daniela Belli Dell Amico'
'Claudio Broglia'
'Luca Labella'
'Fabio Marchetti'
'Daniele Mendola'
'Simona Samaritani'

_publ_section_title
;
 Platinum(II) complexes containing unsaturated ligands. Nucleophilic
 substitution versus nucleophilic attack to ligand: a stereochemistry
 driven outcome
;
_journal_name_full
;
Inorganica Chimica Acta
;
_journal_page_first 181
_journal_page_last 188
_journal_paper_doi 10.1016/j.ica.2012.10.038
_journal_volume 395
_journal_year 2013
_chemical_formula_moiety 'C27 H36 Cl N2 O P Pt'
_chemical_formula_sum 'C27 H36 Cl N2 O P Pt'
_chemical_formula_weight 666.09
_chemical_name_systematic
;
Chloro-diethylamine-(N,N-diethylcarbamoyl)-triphenylphosphine-platinum(ii)
;
_space_group_IT_number 9
_symmetry_cell_setting monoclinic
_symmetry_space_group_name_Hall 'C -2yc'
_symmetry_space_group_name_H-M 'C 1 c 1'
_atom_sites_solution_hydrogens geom
_atom_sites_solution_primary direct
_atom_sites_solution_secondary difmap
_cell_angle_alpha 90.00
_cell_angle_beta 114.1040(10)
_cell_angle_gamma 90.00
_cell_formula_units_Z 4
_cell_length_a 16.6781(5)
_cell_length_b 12.3373(4)
_cell_length_c 14.9107(5)
_cell_measurement_reflns_used 9982
_cell_measurement_temperature 296(2)
_cell_measurement_theta_max 26.24
_cell_measurement_theta_min 2.263
_cell_volume 2800.55(16)
_computing_cell_refinement 'Bruker SAINT'
_computing_data_collection 'Bruker SAINT'
_computing_data_reduction 'Bruker SAINT'
_computing_molecular_graphics 'Bruker SHELXTL'
_computing_publication_material 'WinGX publication routines (Farrugia, 1999)'
_computing_structure_refinement 'SHELXL-97 (Sheldrick, 1997)'
_computing_structure_solution 'SHELXS-97 (Sheldrick, 1990)'
_diffrn_ambient_temperature 296(2)
_diffrn_measured_fraction_theta_full 1.000
_diffrn_measured_fraction_theta_max 1.000
_diffrn_measurement_device_type 'Bruker Smart Apex Duo'
_diffrn_radiation_monochromator graphite
_diffrn_radiation_source 'fine-focus sealed tube'
_diffrn_radiation_type MoK\a
_diffrn_radiation_wavelength 0.71073
_diffrn_reflns_av_R_equivalents 0.0281
_diffrn_reflns_av_sigmaI/netI 0.0248
_diffrn_reflns_limit_h_max 21
_diffrn_reflns_limit_h_min -21
_diffrn_reflns_limit_k_max 16
_diffrn_reflns_limit_k_min -16
_diffrn_reflns_limit_l_max 19
_diffrn_reflns_limit_l_min -19
_diffrn_reflns_number 29272
_diffrn_reflns_theta_full 27.48
_diffrn_reflns_theta_max 27.48
_diffrn_reflns_theta_min 2.12
_exptl_absorpt_coefficient_mu 5.184
_exptl_absorpt_correction_T_max 0.5994
_exptl_absorpt_correction_T_min 0.3951
_exptl_absorpt_correction_type numerical
_exptl_absorpt_process_details 'Bruker SADABS'
_exptl_crystal_colour 'pale yellow'
_exptl_crystal_density_diffrn 1.580
_exptl_crystal_density_method 'not measured'
_exptl_crystal_description prism
_exptl_crystal_F_000 1320
_exptl_crystal_size_max 0.22
_exptl_crystal_size_mid 0.12
_exptl_crystal_size_min 0.11
_refine_diff_density_max 0.509
_refine_diff_density_min -0.259
_refine_diff_density_rms 0.053
_refine_ls_abs_structure_details 'Flack H D (1983), Acta Cryst. A39, 876-881'
_refine_ls_extinction_method none
_refine_ls_goodness_of_fit_ref 0.988
_refine_ls_hydrogen_treatment constr
_refine_ls_matrix_type full
_refine_ls_number_parameters 302
_refine_ls_number_reflns 6387
_refine_ls_number_restraints 2
_refine_ls_restrained_S_all 0.988
_refine_ls_R_factor_all 0.0229
_refine_ls_R_factor_gt 0.0189
_refine_ls_shift/su_max 0.003
_refine_ls_shift/su_mean 0.000
_refine_ls_structure_factor_coef Fsqd
_refine_ls_weighting_details 'calc w=1/[\s^2^(Fo^2^)+(0.0207P)^2^+0.0000P] where P=(Fo^2^+2Fc^2^)/3'
_refine_ls_weighting_scheme calc
_refine_ls_wR_factor_gt 0.0379
_refine_ls_wR_factor_ref 0.0390
_reflns_number_gt 5895
_reflns_number_total 6387
_reflns_threshold_expression >2\s(I)
_cod_data_source_file ICA-2013-395-181-188-1.cif
_cod_data_source_block global
_cod_original_sg_symbol_H-M 'C c'
_cod_database_code 1512884

loop_
_symmetry_equiv_pos_as_xyz
'x, y, z'
'x, -y, z+1/2'
'x+1/2, y+1/2, z'
'x+1/2, -y+1/2, z+1/2'

loop_
_atom_site_label
_atom_site_type_symbol
_atom_site_fract_x
_atom_site_fract_y
_atom_site_fract_z
_atom_site_U_iso_or_equiv
_atom_site_adp_type
_atom_site_occupancy
_atom_site_symmetry_multiplicity
_atom_site_calc_flag
_atom_site_refinement_flags
Pt Pt 0.016365(16) 0.620950(7) 0.015183(16) 0.03843(4) Uani 1 1 d .
Cl Cl -0.04645(6) 0.52660(8) -0.14025(6) 0.0577(2) Uani 1 1 d .
P P 0.07295(5) 0.75091(7) -0.04485(6) 0.03751(17) Uani 1 1 d .
C1 C 0.1161(2) 0.8725(2) 0.0307(2) 0.0425(7) Uani 1 1 d .
C2 C 0.0753(3) 0.9724(3) 0.0065(3) 0.0575(9) Uani 1 1 d .
H2 H 0.0254 0.9807 -0.0516 0.069 Uiso 1 1 calc R
C3 C 0.1087(3) 1.0596(3) 0.0684(4) 0.0733(12) Uani 1 1 d .
H3 H 0.0809 1.1265 0.0518 0.088 Uiso 1 1 calc R
C4 C 0.1821(4) 1.0491(4) 0.1537(4) 0.0778(14) Uani 1 1 d .
H4 H 0.2042 1.1085 0.1948 0.093 Uiso 1 1 calc R
C5 C 0.2227(3) 0.9512(4) 0.1784(3) 0.0717(12) Uani 1 1 d .
H5 H 0.2723 0.9439 0.2370 0.086 Uiso 1 1 calc R
C6 C 0.1911(3) 0.8618(3) 0.1171(3) 0.0557(9) Uani 1 1 d .
H6 H 0.2200 0.7955 0.1339 0.067 Uiso 1 1 calc R
C7 C 0.1650(2) 0.7044(3) -0.0710(2) 0.0444(8) Uani 1 1 d .
C8 C 0.2266(3) 0.7765(4) -0.0776(3) 0.0621(10) Uani 1 1 d .
H8 H 0.2222 0.8501 -0.0668 0.075 Uiso 1 1 calc R
C9 C 0.2948(3) 0.7389(4) -0.1004(3) 0.0763(13) Uani 1 1 d .
H9 H 0.3359 0.7874 -0.1042 0.092 Uiso 1 1 calc R
C10 C 0.3015(3) 0.6320(4) -0.1170(4) 0.0775(14) Uani 1 1 d .
H10 H 0.3472 0.6075 -0.1320 0.093 Uiso 1 1 calc R
C11 C 0.2407(3) 0.5596(4) -0.1117(3) 0.0690(11) Uani 1 1 d .
H11 H 0.2451 0.4864 -0.1238 0.083 Uiso 1 1 calc R
C12 C 0.1733(3) 0.5960(3) -0.0882(3) 0.0538(9) Uani 1 1 d .
H12 H 0.1329 0.5465 -0.0838 0.065 Uiso 1 1 calc R
C13 C -0.0072(2) 0.8050(3) -0.1604(3) 0.0407(8) Uani 1 1 d .
C14 C -0.0929(2) 0.8173(3) -0.1720(3) 0.0560(9) Uani 1 1 d .
H14 H -0.1088 0.7944 -0.1221 0.067 Uiso 1 1 calc R
C15 C -0.1558(3) 0.8626(3) -0.2555(3) 0.0675(11) Uani 1 1 d .
H15 H -0.2131 0.8716 -0.2613 0.081 Uiso 1 1 calc R
C16 C -0.1330(3) 0.8940(3) -0.3299(3) 0.0713(13) Uani 1 1 d .
H16 H -0.1751 0.9239 -0.3869 0.086 Uiso 1 1 calc R
C17 C -0.0491(4) 0.8819(3) -0.3211(3) 0.0712(12) Uani 1 1 d .
H17 H -0.0345 0.9026 -0.3725 0.085 Uiso 1 1 calc R
C18 C 0.0148(3) 0.8389(3) -0.2363(3) 0.0538(9) Uani 1 1 d .
H18 H 0.0724 0.8326 -0.2301 0.065 Uiso 1 1 calc R
C19 C 0.0717(3) 0.6798(3) 0.1520(3) 0.0502(8) Uani 1 1 d .
O O 0.1416(2) 0.6403(2) 0.2094(2) 0.0696(8) Uani 1 1 d .
N1 N 0.0322(3) 0.7592(3) 0.1832(3) 0.0703(11) Uani 1 1 d .
C20 C -0.0470(4) 0.8131(4) 0.1222(4) 0.0863(15) Uani 1 1 d .
H20A H -0.0697 0.7797 0.0577 0.104 Uiso 1 1 calc R
H20B H -0.0334 0.8880 0.1145 0.104 Uiso 1 1 calc R
C21 C -0.1188(5) 0.8106(5) 0.1615(6) 0.140(3) Uani 1 1 d .
H21A H -0.1318 0.7367 0.1708 0.211 Uiso 1 1 calc R
H21B H -0.1708 0.8450 0.1151 0.211 Uiso 1 1 calc R
H21C H -0.0987 0.8484 0.2231 0.211 Uiso 1 1 calc R
C22 C 0.0832(5) 0.8049(5) 0.2823(4) 0.112(2) Uani 1 1 d .
H22A H 0.0621 0.8775 0.2854 0.134 Uiso 1 1 calc R
H22B H 0.1444 0.8103 0.2930 0.134 Uiso 1 1 calc R
C23 C 0.0761(6) 0.7371(6) 0.3625(5) 0.149(3) Uani 1 1 d .
H23A H 0.0153 0.7250 0.3485 0.224 Uiso 1 1 calc R
H23B H 0.1037 0.7743 0.4242 0.224 Uiso 1 1 calc R
H23C H 0.1048 0.6688 0.3661 0.224 Uiso 1 1 calc R
N2 N -0.0373(2) 0.4883(2) 0.0647(2) 0.0565(8) Uani 1 1 d .
H2N H -0.0569 0.4423 0.0125 0.068 Uiso 1 1 calc R
C24 C -0.1167(3) 0.5125(4) 0.0813(3) 0.0794(13) Uani 1 1 d .
H24A H -0.1011 0.5608 0.1372 0.095 Uiso 1 1 calc R
H24B H -0.1385 0.4457 0.0975 0.095 Uiso 1 1 calc R
C25 C -0.1883(3) 0.5634(5) -0.0051(4) 0.0939(16) Uani 1 1 d .
H25A H -0.1705 0.6346 -0.0155 0.141 Uiso 1 1 calc R
H25B H -0.2405 0.5685 0.0070 0.141 Uiso 1 1 calc R
H25C H -0.2000 0.5198 -0.0624 0.141 Uiso 1 1 calc R
C26 C 0.0259(3) 0.4228(4) 0.1444(3) 0.0740(13) Uani 1 1 d .
H26A H -0.0042 0.3612 0.1568 0.089 Uiso 1 1 calc R
H26B H 0.0498 0.4660 0.2039 0.089 Uiso 1 1 calc R
C27 C 0.0994(5) 0.3830(4) 0.1206(4) 0.101(2) Uani 1 1 d .
H27A H 0.0762 0.3393 0.0623 0.151 Uiso 1 1 calc R
H27B H 0.1389 0.3404 0.1743 0.151 Uiso 1 1 calc R
H27C H 0.1304 0.4437 0.1098 0.151 Uiso 1 1 calc R

loop_
_atom_site_aniso_label
_atom_site_aniso_U_11
_atom_site_aniso_U_22
_atom_site_aniso_U_33
_atom_site_aniso_U_23
_atom_site_aniso_U_13
_atom_site_aniso_U_12
Pt 0.04037(6) 0.03792(5) 0.04061(5) 0.00043(8) 0.02020(4) -0.00348(9)
Cl 0.0618(6) 0.0603(5) 0.0457(4) -0.0079(4) 0.0166(4) -0.0104(4)
P 0.0369(4) 0.0389(4) 0.0398(4) 0.0001(3) 0.0187(3) -0.0029(3)
C1 0.0455(18) 0.0413(17) 0.0479(18) -0.0041(14) 0.0263(15) -0.0085(14)
C2 0.063(2) 0.053(2) 0.064(2) -0.0032(18) 0.034(2) -0.0026(18)
C3 0.099(4) 0.049(2) 0.095(3) -0.014(2) 0.063(3) -0.010(2)
C4 0.101(4) 0.074(3) 0.076(3) -0.029(3) 0.054(3) -0.043(3)
C5 0.065(3) 0.094(4) 0.057(2) -0.018(2) 0.027(2) -0.039(3)
C6 0.049(2) 0.065(2) 0.052(2) -0.0025(17) 0.0199(17) -0.0138(17)
C7 0.0368(17) 0.059(2) 0.0389(17) -0.0021(15) 0.0173(14) 0.0009(15)
C8 0.053(2) 0.072(3) 0.071(2) -0.008(2) 0.036(2) -0.012(2)
C9 0.052(2) 0.107(4) 0.083(3) -0.014(3) 0.041(2) -0.018(2)
C10 0.058(3) 0.117(4) 0.069(3) -0.010(3) 0.039(2) 0.009(3)
C11 0.066(3) 0.076(3) 0.071(3) -0.012(2) 0.035(2) 0.012(2)
C12 0.054(2) 0.059(2) 0.053(2) -0.0061(17) 0.0263(18) 0.0009(17)
C13 0.0426(19) 0.0386(19) 0.0421(18) -0.0011(15) 0.0187(15) -0.0011(15)
C14 0.052(2) 0.059(2) 0.059(2) 0.0082(18) 0.0240(18) 0.0003(18)
C15 0.045(2) 0.064(3) 0.079(3) 0.000(2) 0.010(2) 0.0036(18)
C16 0.075(3) 0.061(3) 0.055(2) 0.0083(19) 0.003(2) 0.001(2)
C17 0.086(3) 0.073(3) 0.050(2) 0.0112(19) 0.024(2) 0.003(2)
C18 0.056(2) 0.056(2) 0.051(2) 0.0082(17) 0.0232(18) 0.0011(18)
C19 0.060(2) 0.053(2) 0.048(2) -0.0069(16) 0.0332(19) -0.0159(18)
O 0.0665(19) 0.086(2) 0.0492(15) -0.0009(14) 0.0160(14) -0.0097(15)
N1 0.099(3) 0.062(2) 0.069(2) -0.016(2) 0.054(2) -0.017(2)
C20 0.107(4) 0.066(3) 0.115(4) -0.013(3) 0.075(4) -0.001(3)
C21 0.165(7) 0.105(5) 0.230(8) -0.011(5) 0.161(7) 0.014(5)
C22 0.197(7) 0.084(4) 0.088(4) -0.024(3) 0.093(4) -0.038(4)
C23 0.266(10) 0.120(5) 0.098(4) -0.031(4) 0.111(6) -0.065(6)
N2 0.063(2) 0.0507(17) 0.0559(19) 0.0072(14) 0.0248(16) -0.0111(15)
C24 0.074(3) 0.093(3) 0.084(3) 0.016(3) 0.046(3) -0.019(3)
C25 0.066(3) 0.119(4) 0.107(4) 0.020(3) 0.046(3) -0.013(3)
C26 0.095(4) 0.059(2) 0.065(3) 0.018(2) 0.030(3) -0.006(2)
C27 0.131(5) 0.076(4) 0.087(4) 0.017(2) 0.037(4) 0.040(3)

loop_
_atom_type_symbol
_atom_type_description
_atom_type_scat_dispersion_real
_atom_type_scat_dispersion_imag
_atom_type_scat_source
C C 0.0033 0.0016 'International Tables Vol C Tables 4.2.6.8 and 6.1.1.4'
H H 0.0000 0.0000 'International Tables Vol C Tables 4.2.6.8 and 6.1.1.4'
Cl Cl 0.1484 0.1585 'International Tables Vol C Tables 4.2.6.8 and 6.1.1.4'
N N 0.0061 0.0033 'International Tables Vol C Tables 4.2.6.8 and 6.1.1.4'
O O 0.0106 0.0060 'International Tables Vol C Tables 4.2.6.8 and 6.1.1.4'
P P 0.1023 0.0942 'International Tables Vol C Tables 4.2.6.8 and 6.1.1.4'
Pt Pt -1.7033 8.3905 'International Tables Vol C Tables 4.2.6.8 and 6.1.1.4'

loop_
_geom_angle_atom_site_label_1
_geom_angle_atom_site_label_2
_geom_angle_atom_site_label_3
_geom_angle
C19 Pt N2 90.53(13)
C19 Pt P 93.09(10)
N2 Pt P 175.75(9)
C19 Pt Cl 172.48(11)
N2 Pt Cl 83.34(9)
P Pt Cl 92.88(3)
C7 P C13 105.67(15)
C7 P C1 103.57(15)
C13 P C1 103.48(16)
C7 P Pt 113.06(12)
C13 P Pt 112.07(12)
C1 P Pt 117.79(11)
C6 C1 C2 119.2(3)
C6 C1 P 118.1(3)
C2 C1 P 122.7(3)
C3 C2 C1 120.0(4)
C3 C2 H2 120.0
C1 C2 H2 120.0
C4 C3 C2 120.9(4)
C4 C3 H3 119.6
C2 C3 H3 119.6
C5 C4 C3 119.7(4)
C5 C4 H4 120.2
C3 C4 H4 120.2
C4 C5 C6 120.9(4)
C4 C5 H5 119.6
C6 C5 H5 119.6
C1 C6 C5 119.3(4)
C1 C6 H6 120.3
C5 C6 H6 120.3
C12 C7 C8 118.3(3)
C12 C7 P 120.1(3)
C8 C7 P 121.6(3)
C9 C8 C7 120.3(4)
C9 C8 H8 119.9
C7 C8 H8 119.9
C10 C9 C8 120.3(4)
C10 C9 H9 119.8
C8 C9 H9 119.8
C9 C10 C11 120.2(4)
C9 C10 H10 119.9
C11 C10 H10 119.9
C10 C11 C12 119.9(4)
C10 C11 H11 120.1
C12 C11 H11 120.1
C11 C12 C7 121.0(4)
C11 C12 H12 119.5
C7 C12 H12 119.5
C14 C13 C18 118.1(3)
C14 C13 P 118.9(3)
C18 C13 P 123.0(3)
C13 C14 C15 121.8(4)
C13 C14 H14 119.1
C15 C14 H14 119.1
C16 C15 C14 119.2(4)
C16 C15 H15 120.4
C14 C15 H15 120.4
C17 C16 C15 120.4(4)
C17 C16 H16 119.8
C15 C16 H16 119.8
C16 C17 C18 120.6(4)
C16 C17 H17 119.7
C18 C17 H17 119.7
C17 C18 C13 119.9(4)
C17 C18 H18 120.0
C13 C18 H18 120.0
O C19 N1 120.0(4)
O C19 Pt 118.5(3)
N1 C19 Pt 121.5(3)
C19 N1 C20 124.7(4)
C19 N1 C22 116.9(5)
C20 N1 C22 117.6(5)
N1 C20 C21 114.3(5)
N1 C20 H20A 108.7
C21 C20 H20A 108.7
N1 C20 H20B 108.7
C21 C20 H20B 108.7
H20A C20 H20B 107.6
C20 C21 H21A 109.5
C20 C21 H21B 109.5
H21A C21 H21B 109.5
C20 C21 H21C 109.5
H21A C21 H21C 109.5
H21B C21 H21C 109.5
N1 C22 C23 112.5(5)
N1 C22 H22A 109.1
C23 C22 H22A 109.1
N1 C22 H22B 109.1
C23 C22 H22B 109.1
H22A C22 H22B 107.8
C22 C23 H23A 109.5
C22 C23 H23B 109.5
H23A C23 H23B 109.5
C22 C23 H23C 109.5
H23A C23 H23C 109.5
H23B C23 H23C 109.5
C26 N2 C24 112.0(3)
C26 N2 Pt 115.9(3)
C24 N2 Pt 115.8(3)
C26 N2 H2N 103.7
C24 N2 H2N 103.7
Pt N2 H2N 103.7
N2 C24 C25 113.4(4)
N2 C24 H24A 108.9
C25 C24 H24A 108.9
N2 C24 H24B 108.9
C25 C24 H24B 108.9
H24A C24 H24B 107.7
C24 C25 H25A 109.5
C24 C25 H25B 109.5
H25A C25 H25B 109.5
C24 C25 H25C 109.5
H25A C25 H25C 109.5
H25B C25 H25C 109.5
N2 C26 C27 112.2(4)
N2 C26 H26A 109.2
C27 C26 H26A 109.2
N2 C26 H26B 109.2
C27 C26 H26B 109.2
H26A C26 H26B 107.9
C26 C27 H27A 109.5
C26 C27 H27B 109.5
H27A C27 H27B 109.5
C26 C27 H27C 109.5
H27A C27 H27C 109.5
H27B C27 H27C 109.5

loop_
_geom_bond_atom_site_label_1
_geom_bond_atom_site_label_2
_geom_bond_distance
Pt C19 2.001(4)
Pt N2 2.137(3)
Pt P 2.2255(8)
Pt Cl 2.4167(9)
P C7 1.824(3)
P C13 1.822(4)
P C1 1.837(3)
C1 C6 1.388(5)
C1 C2 1.382(5)
C2 C3 1.379(5)
C2 H2 0.9300
C3 C4 1.364(7)
C3 H3 0.9300
C4 C5 1.360(7)
C4 H4 0.9300
C5 C6 1.391(5)
C5 H5 0.9300
C6 H6 0.9300
C7 C12 1.380(5)
C7 C8 1.392(5)
C8 C9 1.392(6)
C8 H8 0.9300
C9 C10 1.354(7)
C9 H9 0.9300
C10 C11 1.377(7)
C10 H10 0.9300
C11 C12 1.383(5)
C11 H11 0.9300
C12 H12 0.9300
C13 C14 1.376(5)
C13 C18 1.389(5)
C14 C15 1.377(5)
C14 H14 0.9300
C15 C16 1.368(7)
C15 H15 0.9300
C16 C17 1.359(7)
C16 H16 0.9300
C17 C18 1.384(6)
C17 H17 0.9300
C18 H18 0.9300
C19 O 1.230(5)
C19 N1 1.363(5)
N1 C20 1.425(7)
N1 C22 1.482(7)
C20 C21 1.534(7)
C20 H20A 0.9700
C20 H20B 0.9700
C21 H21A 0.9600
C21 H21B 0.9600
C21 H21C 0.9600
C22 C23 1.504(7)
C22 H22A 0.9700
C22 H22B 0.9700
C23 H23A 0.9600
C23 H23B 0.9600
C23 H23C 0.9600
N2 C26 1.468(5)
N2 C24 1.473(5)
N2 H2N 0.9100
C24 C25 1.491(6)
C24 H24A 0.9700
C24 H24B 0.9700
C25 H25A 0.9600
C25 H25B 0.9600
C25 H25C 0.9600
C26 C27 1.491(8)
C26 H26A 0.9700
C26 H26B 0.9700
C27 H27A 0.9600
C27 H27B 0.9600
C27 H27C 0.9600

loop_
_geom_torsion_atom_site_label_1
_geom_torsion_atom_site_label_2
_geom_torsion_atom_site_label_3
_geom_torsion_atom_site_label_4
_geom_torsion
C19 Pt P C7 104.69(16)
N2 Pt P C7 -43.7(13)
Cl Pt P C7 -70.74(12)
C19 Pt P C13 -136.01(17)
N2 Pt P C13 75.6(13)
Cl Pt P C13 48.56(12)
C19 Pt P C1 -16.15(18)
N2 Pt P C1 -164.6(13)
Cl Pt P C1 168.43(13)
C7 P C1 C6 -57.6(3)
C13 P C1 C6 -167.7(3)
Pt P C1 C6 68.1(3)
C7 P C1 C2 124.7(3)
C13 P C1 C2 14.6(3)
Pt P C1 C2 -109.7(3)
C6 C1 C2 C3 -0.6(5)
P C1 C2 C3 177.1(3)
C1 C2 C3 C4 0.2(6)
C2 C3 C4 C5 -0.3(6)
C3 C4 C5 C6 0.8(6)
C2 C1 C6 C5 1.2(5)
P C1 C6 C5 -176.7(3)
C4 C5 C6 C1 -1.3(6)
C13 P C7 C12 -99.3(3)
C1 P C7 C12 152.2(3)
Pt P C7 C12 23.6(3)
C13 P C7 C8 78.5(3)
C1 P C7 C8 -30.0(3)
Pt P C7 C8 -158.6(3)
C12 C7 C8 C9 -0.4(6)
P C7 C8 C9 -178.2(4)
C7 C8 C9 C10 0.5(7)
C8 C9 C10 C11 0.1(8)
C9 C10 C11 C12 -0.8(7)
C10 C11 C12 C7 0.8(6)
C8 C7 C12 C11 -0.2(6)
P C7 C12 C11 177.6(3)
C7 P C13 C14 161.4(3)
C1 P C13 C14 -90.1(3)
Pt P C13 C14 37.8(3)
C7 P C13 C18 -21.4(4)
C1 P C13 C18 87.1(3)
Pt P C13 C18 -145.0(3)
C18 C13 C14 C15 -0.5(6)
P C13 C14 C15 176.8(3)
C13 C14 C15 C16 1.4(6)
C14 C15 C16 C17 -0.7(6)
C15 C16 C17 C18 -0.9(7)
C16 C17 C18 C13 1.8(6)
C14 C13 C18 C17 -1.0(6)
P C13 C18 C17 -178.3(3)
N2 Pt C19 O 81.1(3)
P Pt C19 O -96.7(3)
Cl Pt C19 O 45.8(10)
N2 Pt C19 N1 -96.6(3)
P Pt C19 N1 85.6(3)
Cl Pt C19 N1 -131.9(8)
O C19 N1 C20 177.7(4)
Pt C19 N1 C20 -4.6(5)
O C19 N1 C22 8.6(6)
Pt C19 N1 C22 -173.7(3)
C19 N1 C20 C21 126.2(5)
C22 N1 C20 C21 -64.7(6)
C19 N1 C22 C23 -83.3(7)
C20 N1 C22 C23 106.7(6)
C19 Pt N2 C26 -55.5(3)
P Pt N2 C26 92.9(13)
Cl Pt N2 C26 120.1(3)
C19 Pt N2 C24 78.7(3)
P Pt N2 C24 -132.8(12)
Cl Pt N2 C24 -105.7(3)
C26 N2 C24 C25 -170.7(4)
Pt N2 C24 C25 53.3(5)
C24 N2 C26 C27 170.7(4)
Pt N2 C26 C27 -53.4(5)
